data_1555940
loop_
_publ_author_name
'Nelson, Jr, Shawn D'
'Wawer, Mathias J.'
'Schreiber, Stuart L.'

_publ_section_title
;
 Divergent Synthesis and Real-Time Biological Annotation of Optically
 Active Tetrahydrocyclopenta[c]pyranone Derivatives.
;
_journal_issue 24
_journal_name_full 'Organic letters'
_journal_page_first 6280
_journal_page_last 6283
_journal_paper_doi 10.1021/acs.orglett.6b03118
_journal_volume 18
_journal_year 2016
_chemical_absolute_configuration ad
_chemical_formula_sum 'C15 H18 O4'
_chemical_formula_weight 262.29
_space_group_crystal_system monoclinic
_space_group_IT_number 4
_space_group_name_Hall 'P 2yb'
_space_group_name_H-M_alt 'P 1 21 1'
_atom_sites_solution_hydrogens mixed
_atom_sites_solution_primary direct
_atom_sites_solution_secondary difmap
_audit_creation_method SHELXL-2014/6
_cell_angle_alpha 90
_cell_angle_beta 102.0495(9)
_cell_angle_gamma 90
_cell_formula_units_Z 4
_cell_length_a 6.9162(2)
_cell_length_b 15.5520(4)
_cell_length_c 12.5396(3)
_cell_measurement_reflns_used 9975
_cell_measurement_temperature 100(2)
_cell_measurement_theta_max 69.70
_cell_measurement_theta_min 3.60
_cell_volume 1319.05(6)
_computing_cell_refinement 'SAINT 7.46A (Bruker-AXS, 2015)'
_computing_data_collection 'APEX2 v2011.4.0 (Bruker-AXS, 2015)'
_computing_data_reduction 'SAINT 7.46A (Bruker-AXS, 2015)'
_computing_molecular_graphics 'Bruker SHELXTL'
_computing_publication_material 'Bruker SHELXTL'
_computing_structure_refinement 'SHELXL-2014/6 (Sheldrick, 2014)'
_computing_structure_solution 'SHELXS-2015 (Sheldrick, 2015)'
_diffrn_ambient_temperature 100(2)
_diffrn_detector_area_resol_mean 8.3
_diffrn_measured_fraction_theta_full 1.000
_diffrn_measured_fraction_theta_max 1.000
_diffrn_measurement_device_type 'Bruker Smart APEX2 CCD'
_diffrn_measurement_method '\f and \w scans'
_diffrn_radiation_type CuK\a
_diffrn_radiation_wavelength 1.54178
_diffrn_reflns_av_R_equivalents 0.0335
_diffrn_reflns_av_unetI/netI 0.0211
_diffrn_reflns_Laue_measured_fraction_full 1.000
_diffrn_reflns_Laue_measured_fraction_max 1.000
_diffrn_reflns_limit_h_max 8
_diffrn_reflns_limit_h_min -8
_diffrn_reflns_limit_k_max 18
_diffrn_reflns_limit_k_min -18
_diffrn_reflns_limit_l_max 15
_diffrn_reflns_limit_l_min -15
_diffrn_reflns_number 27294
_diffrn_reflns_point_group_measured_fraction_full 0.996
_diffrn_reflns_point_group_measured_fraction_max 0.990
_diffrn_reflns_theta_full 67.679
_diffrn_reflns_theta_max 69.280
_diffrn_reflns_theta_min 3.604
_diffrn_source 'I\mS micro-focus sealed tube, multilayer optics'
_exptl_absorpt_coefficient_mu 0.781
_exptl_absorpt_correction_T_max 0.7533
_exptl_absorpt_correction_T_min 0.6168
_exptl_absorpt_correction_type multi-scan
_exptl_absorpt_process_details 'SADABS (Sheldrick, 2009)'
_exptl_crystal_colour colourless
_exptl_crystal_density_diffrn 1.321
_exptl_crystal_density_method 'not measured'
_exptl_crystal_description plate
_exptl_crystal_F_000 560
_exptl_crystal_size_max 0.510
_exptl_crystal_size_mid 0.375
_exptl_crystal_size_min 0.060
_refine_diff_density_max 0.217
_refine_diff_density_min -0.127
_refine_diff_density_rms 0.036
_refine_ls_abs_structure_details
; 
 Flack x determined using 2300 quotients [(I+)-(I-)]/[(I+)+(I-)] 
 (Parsons, Flack and Wagner, Acta Cryst. B69 (2013) 249-259). 
;
_refine_ls_abs_structure_Flack 0.06(3)
_refine_ls_extinction_method none
_refine_ls_goodness_of_fit_ref 1.040
_refine_ls_hydrogen_treatment mixed
_refine_ls_matrix_type full
_refine_ls_number_parameters 357
_refine_ls_number_reflns 4901
_refine_ls_number_restraints 5
_refine_ls_restrained_S_all 1.040
_refine_ls_R_factor_all 0.0285
_refine_ls_R_factor_gt 0.0283
_refine_ls_shift/su_max 0.000
_refine_ls_shift/su_mean 0.000
_refine_ls_structure_factor_coef Fsqd
_refine_ls_weighting_details 'w=1/[\s^2^(Fo^2^)+(0.0471P)^2^+0.2525P] where P=(Fo^2^+2Fc^2^)/3'
_refine_ls_weighting_scheme calc
_refine_ls_wR_factor_gt 0.0734
_refine_ls_wR_factor_ref 0.0736
_reflns_Friedel_coverage 0.906
_reflns_Friedel_fraction_full 0.992
_reflns_Friedel_fraction_max 0.980
_reflns_number_gt 4873
_reflns_number_total 4901
_reflns_threshold_expression 'I > 2\s(I)'
_cod_data_source_file ol6b03118_si_003.cif
_cod_data_source_block X16016
_cod_original_sg_symbol_H-M 'P 21'
_cod_database_code 1555940
_shelx_space_group_comment
; 
The symmetry employed for this shelxl refinement is uniquely defined 
by the following loop, which should always be used as a source of 
symmetry information in preference to the above space-group names. 
They are only intended as comments. 
;
_shelx_estimated_absorpt_t_min 0.691
_shelx_estimated_absorpt_t_max 0.955
_shelxl_version_number 2014/6

loop_
_space_group_symop_operation_xyz
'x, y, z'
'-x, y+1/2, -z'

loop_
_atom_site_label
_atom_site_type_symbol
_atom_site_fract_x
_atom_site_fract_y
_atom_site_fract_z
_atom_site_U_iso_or_equiv
_atom_site_adp_type
_atom_site_occupancy
_atom_site_site_symmetry_order
_atom_site_calc_flag
_atom_site_refinement_flags_posn
_atom_site_refinement_flags_adp
O1 O -0.24083(19) 0.36292(9) 0.56813(11) 0.0175(3) Uani 1 1 d . .
O2 O 0.0403(2) 0.41762(9) 0.31580(11) 0.0190(3) Uani 1 1 d D .
H2 H -0.065(3) 0.4413(18) 0.290(2) 0.029 Uiso 1 1 d D U
O3 O 0.38566(19) 0.40213(9) 0.45456(11) 0.0207(3) Uani 1 1 d D .
H3 H 0.492(4) 0.3865(18) 0.496(2) 0.031 Uiso 1 1 d D U
O4 O 0.3545(2) 0.22713(10) 0.37140(13) 0.0288(3) Uani 1 1 d . .
C1 C -0.0952(3) 0.43096(12) 0.59537(15) 0.0165(4) Uani 1 1 d . .
C2 C -0.2055(3) 0.50446(13) 0.63766(17) 0.0218(4) Uani 1 1 d . .
H2A H -0.3205 0.5208 0.5814 0.033 Uiso 1 1 calc R U
H2B H -0.1170 0.5540 0.6554 0.033 Uiso 1 1 calc R U
H2C H -0.2496 0.4857 0.7033 0.033 Uiso 1 1 calc R U
C3 C -0.0316(3) 0.45903(12) 0.48992(15) 0.0172(4) Uani 1 1 d . .
H3A H -0.1423 0.4912 0.4443 0.021 Uiso 1 1 calc R U
H3B H 0.0811 0.4992 0.5097 0.021 Uiso 1 1 calc R U
C4 C 0.0282(3) 0.38688(12) 0.42147(15) 0.0165(4) Uani 1 1 d . .
C5 C 0.2312(3) 0.34610(13) 0.46384(15) 0.0168(4) Uani 1 1 d . .
H5 H 0.2431 0.3311 0.5425 0.020 Uiso 1 1 calc R U
C6 C 0.2174(3) 0.26315(13) 0.39806(15) 0.0196(4) Uani 1 1 d . .
C7 C 0.0024(3) 0.23410(13) 0.37436(16) 0.0201(4) Uani 1 1 d . .
H7A H -0.0133 0.1813 0.4158 0.024 Uiso 1 1 calc R U
H7B H -0.0446 0.2224 0.2956 0.024 Uiso 1 1 calc R U
C8 C -0.1135(3) 0.30952(12) 0.41101(15) 0.0174(4) Uani 1 1 d . .
H8 H -0.2354 0.3215 0.3544 0.021 Uiso 1 1 calc R U
C9 C -0.1689(3) 0.28874(12) 0.52002(16) 0.0173(4) Uani 1 1 d . .
H9A H -0.2720 0.2436 0.5086 0.021 Uiso 1 1 calc R U
H9B H -0.0514 0.2658 0.5710 0.021 Uiso 1 1 calc R U
C10 C 0.0719(3) 0.40097(12) 0.68854(15) 0.0173(4) Uani 1 1 d . .
C11 C 0.0270(3) 0.34405(12) 0.76540(16) 0.0196(4) Uani 1 1 d . .
H11 H -0.1056 0.3253 0.7591 0.024 Uiso 1 1 calc R U
C12 C 0.1718(3) 0.31406(13) 0.85101(17) 0.0242(4) Uani 1 1 d . .
H12 H 0.1386 0.2737 0.9012 0.029 Uiso 1 1 calc R U
C13 C 0.3643(3) 0.34278(15) 0.86333(16) 0.0270(5) Uani 1 1 d . .
H13 H 0.4644 0.3220 0.9213 0.032 Uiso 1 1 calc R U
C14 C 0.4093(3) 0.40227(17) 0.79004(18) 0.0296(5) Uani 1 1 d . .
H14 H 0.5408 0.4232 0.7990 0.035 Uiso 1 1 calc R U
C15 C 0.2651(3) 0.43181(15) 0.70354(16) 0.0235(4) Uani 1 1 d . .
H15 H 0.2981 0.4731 0.6545 0.028 Uiso 1 1 calc R U
O5 O 0.08410(18) 0.61214(9) 0.11098(10) 0.0169(3) Uani 1 1 d . .
O6 O 0.53145(19) 0.45663(9) 0.27615(11) 0.0182(3) Uani 1 1 d D .
H6 H 0.455(4) 0.4426(18) 0.317(2) 0.027 Uiso 1 1 d D U
O7 O 0.77888(19) 0.52722(9) 0.16927(11) 0.0180(3) Uani 1 1 d D .
H7 H 0.863(4) 0.5583(17) 0.151(2) 0.027 Uiso 1 1 d D U
O8 O 0.8603(2) 0.64307(9) 0.35360(12) 0.0238(3) Uani 1 1 d . .
C21 C 0.1866(3) 0.56670(12) 0.03806(15) 0.0161(4) Uani 1 1 d . .
C22 C 0.0229(3) 0.52319(14) -0.04501(16) 0.0220(4) Uani 1 1 d . .
H22A H -0.0492 0.4830 -0.0074 0.033 Uiso 1 1 calc R U
H22B H 0.0813 0.4918 -0.0982 0.033 Uiso 1 1 calc R U
H22C H -0.0685 0.5669 -0.0827 0.033 Uiso 1 1 calc R U
C23 C 0.3194(3) 0.49774(12) 0.10468(15) 0.0157(4) Uani 1 1 d . .
H23A H 0.2338 0.4511 0.1224 0.019 Uiso 1 1 calc R U
H23B H 0.4043 0.4727 0.0581 0.019 Uiso 1 1 calc R U
C24 C 0.4521(3) 0.52865(12) 0.21062(15) 0.0150(4) Uani 1 1 d . .
C25 C 0.6340(3) 0.58033(12) 0.19859(15) 0.0153(4) Uani 1 1 d . .
H25 H 0.5939 0.6253 0.1412 0.018 Uiso 1 1 calc R U
C26 C 0.6936(3) 0.62380(12) 0.30977(15) 0.0177(4) Uani 1 1 d . .
C27 C 0.5090(3) 0.63674(13) 0.35506(15) 0.0202(4) Uani 1 1 d . .
H27A H 0.4777 0.6987 0.3583 0.024 Uiso 1 1 calc R U
H27B H 0.5266 0.6122 0.4293 0.024 Uiso 1 1 calc R U
C28 C 0.3433(3) 0.58926(12) 0.27542(15) 0.0159(4) Uani 1 1 d . .
H28 H 0.2614 0.5550 0.3171 0.019 Uiso 1 1 calc R U
C29 C 0.2130(3) 0.65291(12) 0.20048(15) 0.0171(4) Uani 1 1 d . .
H29A H 0.1328 0.6857 0.2433 0.020 Uiso 1 1 calc R U
H29B H 0.2983 0.6943 0.1719 0.020 Uiso 1 1 calc R U
C30 C 0.2883(3) 0.63211(13) -0.02369(14) 0.0178(4) Uani 1 1 d . .
C31 C 0.2050(3) 0.71346(13) -0.04690(16) 0.0211(4) Uani 1 1 d . .
H31 H 0.0907 0.7287 -0.0202 0.025 Uiso 1 1 calc R U
C32 C 0.2858(3) 0.77267(14) -0.10821(16) 0.0251(4) Uani 1 1 d . .
H32 H 0.2278 0.8280 -0.1221 0.030 Uiso 1 1 calc R U
C33 C 0.4506(3) 0.75131(15) -0.14909(17) 0.0269(5) Uani 1 1 d . .
H33 H 0.5069 0.7918 -0.1905 0.032 Uiso 1 1 calc R U
C34 C 0.5321(3) 0.67009(17) -0.12866(18) 0.0292(5) Uani 1 1 d . .
H34 H 0.6431 0.6544 -0.1580 0.035 Uiso 1 1 calc R U
C35 C 0.4537(3) 0.61128(14) -0.06592(16) 0.0231(4) Uani 1 1 d . .
H35 H 0.5133 0.5563 -0.0516 0.028 Uiso 1 1 calc R U

loop_
_atom_site_aniso_label
_atom_site_aniso_U_11
_atom_site_aniso_U_22
_atom_site_aniso_U_33
_atom_site_aniso_U_23
_atom_site_aniso_U_13
_atom_site_aniso_U_12
O1 0.0135(6) 0.0180(7) 0.0218(7) 0.0008(5) 0.0056(5) -0.0009(5)
O2 0.0174(6) 0.0224(7) 0.0173(6) 0.0063(5) 0.0036(5) 0.0038(6)
O3 0.0119(6) 0.0258(7) 0.0241(7) 0.0071(6) 0.0028(5) 0.0002(5)
O4 0.0242(7) 0.0331(8) 0.0320(8) -0.0019(7) 0.0123(6) 0.0083(7)
C1 0.0150(8) 0.0156(9) 0.0196(9) 0.0007(7) 0.0054(7) -0.0014(7)
C2 0.0234(10) 0.0187(10) 0.0249(10) 0.0026(8) 0.0089(8) 0.0027(8)
C3 0.0162(8) 0.0156(8) 0.0199(9) 0.0038(7) 0.0038(7) -0.0003(7)
C4 0.0144(8) 0.0192(9) 0.0163(8) 0.0030(7) 0.0045(7) 0.0017(7)
C5 0.0140(8) 0.0209(9) 0.0160(8) 0.0039(7) 0.0047(7) 0.0014(7)
C6 0.0211(9) 0.0224(9) 0.0155(9) 0.0053(7) 0.0040(7) 0.0054(7)
C7 0.0207(9) 0.0187(9) 0.0201(9) -0.0001(7) 0.0024(7) 0.0023(8)
C8 0.0155(8) 0.0181(9) 0.0182(9) 0.0006(7) 0.0023(7) 0.0007(7)
C9 0.0153(8) 0.0150(9) 0.0218(9) 0.0003(7) 0.0043(7) -0.0010(7)
C10 0.0192(9) 0.0156(9) 0.0178(9) -0.0033(7) 0.0057(7) 0.0015(7)
C11 0.0214(9) 0.0164(9) 0.0215(9) -0.0028(7) 0.0056(8) -0.0021(7)
C12 0.0328(11) 0.0197(10) 0.0199(9) 0.0004(7) 0.0053(8) 0.0010(8)
C13 0.0262(10) 0.0355(12) 0.0172(9) -0.0013(9) -0.0004(8) 0.0064(9)
C14 0.0174(9) 0.0477(14) 0.0231(10) -0.0052(10) 0.0032(8) -0.0035(9)
C15 0.0227(9) 0.0309(11) 0.0180(9) -0.0009(8) 0.0069(8) -0.0056(8)
O5 0.0120(6) 0.0199(7) 0.0194(6) -0.0015(5) 0.0050(5) 0.0009(5)
O6 0.0191(6) 0.0165(6) 0.0205(7) 0.0060(5) 0.0077(5) 0.0026(5)
O7 0.0132(6) 0.0175(6) 0.0252(7) 0.0006(5) 0.0079(5) -0.0003(5)
O8 0.0210(7) 0.0228(7) 0.0254(7) 0.0010(6) -0.0001(5) -0.0056(6)
C21 0.0129(8) 0.0191(9) 0.0166(8) -0.0022(7) 0.0036(7) 0.0009(7)
C22 0.0157(9) 0.0252(10) 0.0238(9) -0.0043(8) 0.0008(7) -0.0013(8)
C23 0.0144(8) 0.0143(8) 0.0195(9) -0.0010(7) 0.0060(7) -0.0014(7)
C24 0.0149(8) 0.0140(8) 0.0169(8) 0.0014(7) 0.0047(7) 0.0011(7)
C25 0.0141(8) 0.0143(8) 0.0177(9) 0.0030(7) 0.0039(7) 0.0012(7)
C26 0.0201(9) 0.0128(8) 0.0191(9) 0.0038(7) 0.0017(7) -0.0017(7)
C27 0.0221(9) 0.0205(9) 0.0178(9) -0.0023(7) 0.0038(7) 0.0015(8)
C28 0.0162(8) 0.0162(9) 0.0164(8) -0.0002(7) 0.0062(7) -0.0004(7)
C29 0.0168(9) 0.0157(9) 0.0194(9) -0.0009(7) 0.0054(7) 0.0007(7)
C30 0.0160(8) 0.0228(9) 0.0134(8) -0.0027(7) 0.0005(7) -0.0009(7)
C31 0.0213(9) 0.0247(10) 0.0164(9) 0.0000(7) 0.0017(7) 0.0018(8)
C32 0.0321(11) 0.0226(10) 0.0179(10) 0.0029(8) -0.0008(8) 0.0009(9)
C33 0.0270(10) 0.0333(12) 0.0186(10) 0.0091(8) 0.0005(8) -0.0061(9)
C34 0.0207(10) 0.0436(12) 0.0249(10) 0.0079(9) 0.0083(8) 0.0036(9)
C35 0.0201(9) 0.0285(10) 0.0211(9) 0.0053(8) 0.0050(7) 0.0054(8)

loop_
_atom_type_symbol
_atom_type_description
_atom_type_scat_dispersion_real
_atom_type_scat_dispersion_imag
_atom_type_scat_source
C C 0.0181 0.0091 'International Tables Vol C Tables 4.2.6.8 and 6.1.1.4'
H H 0.0000 0.0000 'International Tables Vol C Tables 4.2.6.8 and 6.1.1.4'
O O 0.0492 0.0322 'International Tables Vol C Tables 4.2.6.8 and 6.1.1.4'

loop_
_geom_angle_atom_site_label_1
_geom_angle_atom_site_label_2
_geom_angle_atom_site_label_3
_geom_angle
C9 O1 C1 113.56(13)
C4 O2 H2 107.2(19)
C5 O3 H3 110(2)
O1 C1 C2 104.75(14)
O1 C1 C10 109.44(15)
C2 C1 C10 108.30(15)
O1 C1 C3 108.23(14)
C2 C1 C3 109.76(15)
C10 C1 C3 115.80(15)
C1 C2 H2A 109.5
C1 C2 H2B 109.5
H2A C2 H2B 109.5
C1 C2 H2C 109.5
H2A C2 H2C 109.5
H2B C2 H2C 109.5
C4 C3 C1 115.78(15)
C4 C3 H3A 108.3
C1 C3 H3A 108.3
C4 C3 H3B 108.3
C1 C3 H3B 108.3
H3A C3 H3B 107.4
O2 C4 C3 110.61(15)
O2 C4 C5 103.51(14)
C3 C4 C5 116.57(16)
O2 C4 C8 110.01(15)
C3 C4 C8 112.41(15)
C5 C4 C8 103.12(15)
O3 C5 C6 116.36(15)
O3 C5 C4 111.91(16)
C6 C5 C4 102.34(15)
O3 C5 H5 108.6
C6 C5 H5 108.6
C4 C5 H5 108.6
O4 C6 C7 126.9(2)
O4 C6 C5 125.38(19)
C7 C6 C5 107.76(16)
C6 C7 C8 105.25(16)
C6 C7 H7A 110.7
C8 C7 H7A 110.7
C6 C7 H7B 110.7
C8 C7 H7B 110.7
H7A C7 H7B 108.8
C9 C8 C4 111.27(15)
C9 C8 C7 110.38(15)
C4 C8 C7 104.97(15)
C9 C8 H8 110.0
C4 C8 H8 110.0
C7 C8 H8 110.0
O1 C9 C8 112.26(15)
O1 C9 H9A 109.2
C8 C9 H9A 109.2
O1 C9 H9B 109.2
C8 C9 H9B 109.2
H9A C9 H9B 107.9
C11 C10 C15 118.12(18)
C11 C10 C1 118.68(17)
C15 C10 C1 123.09(18)
C12 C11 C10 121.41(18)
C12 C11 H11 119.3
C10 C11 H11 119.3
C13 C12 C11 120.05(19)
C13 C12 H12 120.0
C11 C12 H12 120.0
C12 C13 C14 119.12(19)
C12 C13 H13 120.4
C14 C13 H13 120.4
C13 C14 C15 120.98(19)
C13 C14 H14 119.5
C15 C14 H14 119.5
C14 C15 C10 120.2(2)
C14 C15 H15 119.9
C10 C15 H15 119.9
C29 O5 C21 113.84(13)
C24 O6 H6 109.8(19)
C25 O7 H7 108.1(19)
O5 C21 C22 104.81(14)
O5 C21 C30 109.30(15)
C22 C21 C30 107.58(15)
O5 C21 C23 108.16(14)
C22 C21 C23 109.55(16)
C30 C21 C23 116.79(15)
C21 C22 H22A 109.5
C21 C22 H22B 109.5
H22A C22 H22B 109.5
C21 C22 H22C 109.5
H22A C22 H22C 109.5
H22B C22 H22C 109.5
C24 C23 C21 115.79(15)
C24 C23 H23A 108.3
C21 C23 H23A 108.3
C24 C23 H23B 108.3
C21 C23 H23B 108.3
H23A C23 H23B 107.4
O6 C24 C23 110.04(15)
O6 C24 C25 104.10(14)
C23 C24 C25 115.96(15)
O6 C24 C28 110.36(14)
C23 C24 C28 112.40(14)
C25 C24 C28 103.50(14)
O7 C25 C26 115.35(15)
O7 C25 C24 111.33(15)
C26 C25 C24 102.33(14)
O7 C25 H25 109.2
C26 C25 H25 109.2
C24 C25 H25 109.2
O8 C26 C27 126.57(18)
O8 C26 C25 125.16(18)
C27 C26 C25 108.27(15)
C26 C27 C28 105.32(15)
C26 C27 H27A 110.7
C28 C27 H27A 110.7
C26 C27 H27B 110.7
C28 C27 H27B 110.7
H27A C27 H27B 108.8
C29 C28 C24 111.31(14)
C29 C28 C27 110.62(15)
C24 C28 C27 104.82(14)
C29 C28 H28 110.0
C24 C28 H28 110.0
C27 C28 H28 110.0
O5 C29 C28 112.84(14)
O5 C29 H29A 109.0
C28 C29 H29A 109.0
O5 C29 H29B 109.0
C28 C29 H29B 109.0
H29A C29 H29B 107.8
C31 C30 C35 117.83(18)
C31 C30 C21 119.56(16)
C35 C30 C21 122.41(18)
C32 C31 C30 121.33(19)
C32 C31 H31 119.3
C30 C31 H31 119.3
C33 C32 C31 120.2(2)
C33 C32 H32 119.9
C31 C32 H32 119.9
C32 C33 C34 119.0(2)
C32 C33 H33 120.5
C34 C33 H33 120.5
C33 C34 C35 120.9(2)
C33 C34 H34 119.5
C35 C34 H34 119.5
C34 C35 C30 120.7(2)
C34 C35 H35 119.7
C30 C35 H35 119.7

loop_
_geom_bond_atom_site_label_1
_geom_bond_atom_site_label_2
_geom_bond_distance
O1 C9 1.438(2)
O1 C1 1.452(2)
O2 C4 1.427(2)
O2 H2 0.82(2)
O3 C5 1.402(2)
O3 H3 0.85(2)
O4 C6 1.207(2)
C1 C2 1.529(3)
C1 C10 1.534(3)
C1 C3 1.541(2)
C2 H2A 0.9800
C2 H2B 0.9800
C2 H2C 0.9800
C3 C4 1.522(3)
C3 H3A 0.9900
C3 H3B 0.9900
C4 C5 1.531(3)
C4 C8 1.540(3)
C5 C6 1.523(3)
C5 H5 1.0000
C6 C7 1.523(3)
C7 C8 1.544(3)
C7 H7A 0.9900
C7 H7B 0.9900
C8 C9 1.529(3)
C8 H8 1.0000
C9 H9A 0.9900
C9 H9B 0.9900
C10 C11 1.390(3)
C10 C15 1.395(3)
C11 C12 1.387(3)
C11 H11 0.9500
C12 C13 1.382(3)
C12 H12 0.9500
C13 C14 1.385(3)
C13 H13 0.9500
C14 C15 1.390(3)
C14 H14 0.9500
C15 H15 0.9500
O5 C29 1.428(2)
O5 C21 1.452(2)
O6 C24 1.429(2)
O6 H6 0.84(2)
O7 C25 1.405(2)
O7 H7 0.82(2)
O8 C26 1.207(2)
C21 C22 1.527(3)
C21 C30 1.535(3)
C21 C23 1.540(3)
C22 H22A 0.9800
C22 H22B 0.9800
C22 H22C 0.9800
C23 C24 1.526(2)
C23 H23A 0.9900
C23 H23B 0.9900
C24 C25 1.527(2)
C24 C28 1.540(2)
C25 C26 1.527(3)
C25 H25 1.0000
C26 C27 1.515(3)
C27 C28 1.542(3)
C27 H27A 0.9900
C27 H27B 0.9900
C28 C29 1.523(2)
C28 H28 1.0000
C29 H29A 0.9900
C29 H29B 0.9900
C30 C31 1.395(3)
C30 C35 1.396(3)
C31 C32 1.390(3)
C31 H31 0.9500
C32 C33 1.384(3)
C32 H32 0.9500
C33 C34 1.385(3)
C33 H33 0.9500
C34 C35 1.388(3)
C34 H34 0.9500
C35 H35 0.9500

loop_
_geom_hbond_atom_site_label_D
_geom_hbond_atom_site_label_H
_geom_hbond_atom_site_label_A
_geom_hbond_distance_DH
_geom_hbond_distance_HA
_geom_hbond_distance_DA
_geom_hbond_angle_DHA
_geom_hbond_site_symmetry_A
O2 H2 O7 0.82(2) 2.14(2) 2.8570(19) 147(3) 1_455
O3 H3 O1 0.85(2) 1.91(2) 2.7455(19) 168(3) 1_655
O6 H6 O3 0.84(2) 1.99(2) 2.7716(19) 155(3) .
O7 H7 O5 0.82(2) 1.90(2) 2.7164(18) 170(3) 1_655
C3 H3A O8 0.99 2.62 3.338(2) 129.1 1_455
C9 H9B O8 0.99 2.40 3.285(2) 148.4 2_646
C28 H28 O2 1.00 2.63 3.495(2) 145.3 .
C29 H29A O8 0.99 2.64 3.409(2) 134.1 1_455
